data_7003910
loop_
_publ_author_name
'Jones, Cameron'
'Rose, Richard P.'
'Stasch, Andreas'

_publ_section_title
;
 Synthesis, characterisation and reactivity of germanium(ii) amidinate
 and guanidinate complexes
;
_journal_issue 21
_journal_name_full 'Dalton Transactions'
_journal_page_first 2871
_journal_page_last 2878
_journal_paper_doi 10.1039/b801168k
_journal_year 2008
_chemical_formula_sum 'C37 H56 Cl Ge N3'
_chemical_formula_weight 650.89
_chemical_name_systematic
;
?
;
_space_group_IT_number 14
_symmetry_cell_setting monoclinic
_symmetry_space_group_name_Hall '-P 2ybc'
_symmetry_space_group_name_H-M 'P 1 21/c 1'
_atom_sites_solution_hydrogens geom
_atom_sites_solution_primary direct
_atom_sites_solution_secondary difmap
_audit_creation_method SHELXL-97
_cell_angle_alpha 90.00
_cell_angle_beta 103.50(3)
_cell_angle_gamma 90.00
_cell_formula_units_Z 4
_cell_length_a 10.586(2)
_cell_length_b 18.950(4)
_cell_length_c 18.311(4)
_cell_measurement_temperature 150(2)
_cell_volume 3571.8(14)
_computing_structure_refinement 'SHELXL-97 (Sheldrick, 1997)'
_computing_structure_solution 'SHELXS-97 (Sheldrick, 1990)'
_diffrn_ambient_temperature 150(2)
_diffrn_measured_fraction_theta_full 0.993
_diffrn_measured_fraction_theta_max 0.993
_diffrn_measurement_device_type 'Nonius Kappa CCD'
_diffrn_radiation_monochromator graphite
_diffrn_radiation_source 'fine-focus sealed tube'
_diffrn_radiation_type MoK\a
_diffrn_radiation_wavelength 0.71073
_diffrn_reflns_av_R_equivalents 0.0895
_diffrn_reflns_av_sigmaI/netI 0.0678
_diffrn_reflns_limit_h_max 10
_diffrn_reflns_limit_h_min -12
_diffrn_reflns_limit_k_max 22
_diffrn_reflns_limit_k_min -22
_diffrn_reflns_limit_l_max 21
_diffrn_reflns_limit_l_min -21
_diffrn_reflns_number 34978
_diffrn_reflns_theta_full 25.01
_diffrn_reflns_theta_max 25.01
_diffrn_reflns_theta_min 2.92
_exptl_absorpt_coefficient_mu 0.961
_exptl_absorpt_correction_T_max 0.928
_exptl_absorpt_correction_T_min 0.809
_exptl_absorpt_correction_type multi-scan
_exptl_absorpt_process_details 'Sortav (Blessing, 1995)'
_exptl_crystal_colour colourless
_exptl_crystal_density_diffrn 1.210
_exptl_crystal_density_method 'not measured'
_exptl_crystal_description block
_exptl_crystal_F_000 1392
_exptl_crystal_size_max 0.30
_exptl_crystal_size_mid 0.25
_exptl_crystal_size_min 0.15
_refine_diff_density_max 0.958
_refine_diff_density_min -0.687
_refine_diff_density_rms 0.072
_refine_ls_extinction_method none
_refine_ls_goodness_of_fit_ref 1.065
_refine_ls_hydrogen_treatment constr
_refine_ls_matrix_type full
_refine_ls_number_parameters 387
_refine_ls_number_reflns 6257
_refine_ls_number_restraints 0
_refine_ls_restrained_S_all 1.065
_refine_ls_R_factor_all 0.1056
_refine_ls_R_factor_gt 0.0724
_refine_ls_shift/su_max 0.001
_refine_ls_shift/su_mean 0.000
_refine_ls_structure_factor_coef Fsqd
_refine_ls_weighting_details 'calc w=1/[\s^2^(Fo^2^)+(0.0555P)^2^+8.5705P] where P=(Fo^2^+2Fc^2^)/3'
_refine_ls_weighting_scheme calc
_refine_ls_wR_factor_gt 0.1487
_refine_ls_wR_factor_ref 0.1621
_reflns_number_gt 4595
_reflns_number_total 6257
_reflns_threshold_expression >2sigma(I)
_cod_data_source_file b801168k.txt
_cod_data_source_block compound6
_cod_original_cell_volume 3571.9(12)
_cod_original_sg_symbol_H-M P2(1)/c
_cod_database_code 7003910

loop_
_symmetry_equiv_pos_as_xyz
'x, y, z'
'-x, y+1/2, -z+1/2'
'-x, -y, -z'
'x, -y-1/2, z-1/2'

loop_
_atom_site_label
_atom_site_type_symbol
_atom_site_fract_x
_atom_site_fract_y
_atom_site_fract_z
_atom_site_U_iso_or_equiv
_atom_site_adp_type
_atom_site_occupancy
_atom_site_symmetry_multiplicity
_atom_site_calc_flag
_atom_site_refinement_flags
_atom_site_disorder_assembly
_atom_site_disorder_group
Ge1 Ge 0.15156(6) 0.22019(3) 0.81350(3) 0.0440(2) Uani 1 1 d . . .
Cl1 Cl 0.2972(3) 0.13230(11) 0.82577(13) 0.1256(10) Uani 1 1 d . . .
N1 N 0.2423(3) 0.29814(18) 0.77341(17) 0.0226(8) Uani 1 1 d . . .
C1 C 0.1721(4) 0.2887(2) 0.7016(2) 0.0216(9) Uani 1 1 d . . .
N2 N 0.1032(3) 0.22918(18) 0.70145(17) 0.0237(8) Uani 1 1 d . . .
C2 C 0.2860(4) 0.3626(2) 0.8122(2) 0.0228(9) Uani 1 1 d . . .
N3 N 0.1704(3) 0.33238(18) 0.64243(18) 0.0224(8) Uani 1 1 d . . .
C3 C 0.1985(4) 0.4160(2) 0.8212(2) 0.0277(10) Uani 1 1 d . . .
C4 C 0.2481(5) 0.4736(2) 0.8653(2) 0.0332(11) Uani 1 1 d . . .
H4 H 0.1909 0.5104 0.8719 0.040 Uiso 1 1 calc R . .
C5 C 0.3792(5) 0.4788(3) 0.9000(3) 0.0383(12) Uani 1 1 d . . .
H5 H 0.4111 0.5190 0.9295 0.046 Uiso 1 1 calc R . .
C6 C 0.4626(4) 0.4256(3) 0.8914(2) 0.0337(11) Uani 1 1 d . . .
H6 H 0.5521 0.4295 0.9154 0.040 Uiso 1 1 calc R . .
C7 C 0.4189(4) 0.3662(2) 0.8484(2) 0.0263(10) Uani 1 1 d . . .
C8 C 0.0532(4) 0.4125(3) 0.7864(3) 0.0342(11) Uani 1 1 d . . .
H8 H 0.0387 0.3794 0.7427 0.041 Uiso 1 1 calc R . .
C9 C -0.0192(5) 0.3839(4) 0.8430(3) 0.0687(19) Uani 1 1 d . . .
H9A H 0.0171 0.3380 0.8616 0.103 Uiso 1 1 calc R . .
H9B H -0.1115 0.3786 0.8187 0.103 Uiso 1 1 calc R . .
H9C H -0.0096 0.4169 0.8852 0.103 Uiso 1 1 calc R . .
C10 C -0.0062(5) 0.4845(3) 0.7581(3) 0.0511(15) Uani 1 1 d . . .
H10A H -0.0043 0.5157 0.8011 0.077 Uiso 1 1 calc R . .
H10B H -0.0963 0.4779 0.7301 0.077 Uiso 1 1 calc R . .
H10C H 0.0442 0.5058 0.7252 0.077 Uiso 1 1 calc R . .
C11 C 0.5116(4) 0.3067(3) 0.8439(3) 0.0349(11) Uani 1 1 d . . .
H11 H 0.4697 0.2759 0.8007 0.042 Uiso 1 1 calc R . .
C12 C 0.5335(5) 0.2620(3) 0.9159(3) 0.0547(15) Uani 1 1 d . . .
H12A H 0.5759 0.2909 0.9591 0.082 Uiso 1 1 calc R . .
H12B H 0.5889 0.2216 0.9115 0.082 Uiso 1 1 calc R . .
H12C H 0.4497 0.2452 0.9230 0.082 Uiso 1 1 calc R . .
C13 C 0.6408(5) 0.3326(3) 0.8301(3) 0.0507(15) Uani 1 1 d . . .
H13A H 0.6245 0.3613 0.7844 0.076 Uiso 1 1 calc R . .
H13B H 0.6948 0.2919 0.8242 0.076 Uiso 1 1 calc R . .
H13C H 0.6860 0.3611 0.8729 0.076 Uiso 1 1 calc R . .
C14 C 0.0399(4) 0.1842(2) 0.6418(2) 0.0232(9) Uani 1 1 d . . .
C15 C -0.0957(4) 0.1777(2) 0.6272(2) 0.0225(9) Uani 1 1 d . . .
C16 C -0.1583(4) 0.1345(2) 0.5684(2) 0.0270(10) Uani 1 1 d . . .
H16 H -0.2504 0.1310 0.5568 0.032 Uiso 1 1 calc R . .
C17 C -0.0889(4) 0.0964(2) 0.5266(2) 0.0305(11) Uani 1 1 d . . .
H17 H -0.1331 0.0678 0.4860 0.037 Uiso 1 1 calc R . .
C18 C 0.0445(4) 0.1002(2) 0.5442(2) 0.0309(11) Uani 1 1 d . . .
H18 H 0.0916 0.0725 0.5163 0.037 Uiso 1 1 calc R . .
C19 C 0.1124(4) 0.1433(2) 0.6014(2) 0.0259(10) Uani 1 1 d . . .
C20 C -0.1741(4) 0.2127(2) 0.6770(2) 0.0301(10) Uani 1 1 d . . .
H20 H -0.1222 0.2535 0.7027 0.036 Uiso 1 1 calc R . .
C21 C -0.3049(5) 0.2412(3) 0.6338(3) 0.0513(15) Uani 1 1 d . . .
H21A H -0.2923 0.2704 0.5919 0.077 Uiso 1 1 calc R . .
H21B H -0.3437 0.2698 0.6674 0.077 Uiso 1 1 calc R . .
H21C H -0.3627 0.2017 0.6143 0.077 Uiso 1 1 calc R . .
C22 C -0.1931(5) 0.1613(3) 0.7374(3) 0.0430(13) Uani 1 1 d . . .
H22A H -0.2443 0.1208 0.7138 0.065 Uiso 1 1 calc R . .
H22B H -0.2390 0.1851 0.7712 0.065 Uiso 1 1 calc R . .
H22C H -0.1082 0.1450 0.7662 0.065 Uiso 1 1 calc R . .
C23 C 0.2610(4) 0.1422(3) 0.6188(3) 0.0377(12) Uani 1 1 d . . .
H23 H 0.2947 0.1790 0.6576 0.045 Uiso 1 1 calc R . .
C24 C 0.3137(5) 0.1573(3) 0.5500(3) 0.0500(14) Uani 1 1 d . . .
H24A H 0.2905 0.1185 0.5140 0.075 Uiso 1 1 calc R . .
H24B H 0.4085 0.1618 0.5650 0.075 Uiso 1 1 calc R . .
H24C H 0.2761 0.2014 0.5266 0.075 Uiso 1 1 calc R . .
C25 C 0.3097(6) 0.0693(3) 0.6515(4) 0.0678(18) Uani 1 1 d . . .
H25A H 0.2810 0.0329 0.6132 0.102 Uiso 1 1 calc R . .
H25B H 0.2741 0.0592 0.6952 0.102 Uiso 1 1 calc R . .
H25C H 0.4048 0.0696 0.6667 0.102 Uiso 1 1 calc R . .
C26 C 0.2894(4) 0.3752(2) 0.6424(2) 0.0269(10) Uani 1 1 d . . .
H26 H 0.3583 0.3564 0.6850 0.032 Uiso 1 1 calc R . .
C27 C 0.3406(5) 0.3636(3) 0.5721(3) 0.0449(13) Uani 1 1 d . . .
H27A H 0.2801 0.3850 0.5282 0.054 Uiso 1 1 calc R . .
H27B H 0.3460 0.3124 0.5625 0.054 Uiso 1 1 calc R . .
C28 C 0.4766(5) 0.3973(3) 0.5820(4) 0.0565(16) Uani 1 1 d . . .
H28A H 0.5386 0.3735 0.6235 0.068 Uiso 1 1 calc R . .
H28B H 0.5077 0.3909 0.5355 0.068 Uiso 1 1 calc R . .
C29 C 0.4719(5) 0.4762(3) 0.5995(3) 0.0516(15) Uani 1 1 d . . .
H29A H 0.5606 0.4962 0.6088 0.062 Uiso 1 1 calc R . .
H29B H 0.4173 0.5009 0.5557 0.062 Uiso 1 1 calc R . .
C30 C 0.4170(5) 0.4878(3) 0.6672(3) 0.0469(13) Uani 1 1 d . . .
H30A H 0.4104 0.5391 0.6759 0.056 Uiso 1 1 calc R . .
H30B H 0.4765 0.4673 0.7120 0.056 Uiso 1 1 calc R . .
C31 C 0.2827(4) 0.4542(2) 0.6570(3) 0.0301(10) Uani 1 1 d . . .
H31A H 0.2497 0.4620 0.7027 0.036 Uiso 1 1 calc R . .
H31B H 0.2215 0.4767 0.6141 0.036 Uiso 1 1 calc R . .
C32 C 0.0475(4) 0.3381(2) 0.5826(2) 0.0253(10) Uani 1 1 d . . .
H32 H -0.0192 0.3118 0.6025 0.030 Uiso 1 1 calc R . .
C33 C -0.0046(4) 0.4129(2) 0.5691(2) 0.0323(11) Uani 1 1 d . . .
H33A H 0.0517 0.4407 0.5436 0.039 Uiso 1 1 calc R . .
H33B H -0.0037 0.4358 0.6178 0.039 Uiso 1 1 calc R . .
C34 C -0.1442(4) 0.4117(3) 0.5203(3) 0.0365(11) Uani 1 1 d . . .
H34A H -0.2015 0.3866 0.5474 0.044 Uiso 1 1 calc R . .
H34B H -0.1765 0.4606 0.5107 0.044 Uiso 1 1 calc R . .
C35 C -0.1487(5) 0.3748(3) 0.4458(3) 0.0384(12) Uani 1 1 d . . .
H35A H -0.2400 0.3715 0.4168 0.046 Uiso 1 1 calc R . .
H35B H -0.0999 0.4031 0.4161 0.046 Uiso 1 1 calc R . .
C36 C -0.0909(5) 0.3016(3) 0.4577(3) 0.0379(12) Uani 1 1 d . . .
H36A H -0.0897 0.2805 0.4084 0.045 Uiso 1 1 calc R . .
H36B H -0.1462 0.2716 0.4817 0.045 Uiso 1 1 calc R . .
C37 C 0.0479(4) 0.3028(2) 0.5071(2) 0.0297(10) Uani 1 1 d . . .
H37A H 0.0814 0.2540 0.5158 0.036 Uiso 1 1 calc R . .
H37B H 0.1056 0.3293 0.4814 0.036 Uiso 1 1 calc R . .

loop_
_atom_site_aniso_label
_atom_site_aniso_U_11
_atom_site_aniso_U_22
_atom_site_aniso_U_33
_atom_site_aniso_U_23
_atom_site_aniso_U_13
_atom_site_aniso_U_12
Ge1 0.0598(4) 0.0475(4) 0.0194(3) 0.0061(2) -0.0017(2) -0.0204(3)
Cl1 0.161(2) 0.0669(13) 0.1054(17) -0.0037(12) -0.0579(15) 0.0137(13)
N1 0.0243(18) 0.026(2) 0.0148(17) -0.0011(14) -0.0003(14) -0.0044(15)
C1 0.019(2) 0.023(2) 0.021(2) -0.0045(18) 0.0016(17) 0.0024(18)
N2 0.0279(19) 0.027(2) 0.0130(16) 0.0023(14) -0.0017(14) -0.0034(16)
C2 0.024(2) 0.031(2) 0.0129(19) -0.0029(17) 0.0043(17) -0.0043(19)
N3 0.0218(18) 0.026(2) 0.0188(18) 0.0023(15) 0.0025(14) -0.0004(15)
C3 0.026(2) 0.039(3) 0.020(2) -0.0013(19) 0.0090(18) 0.000(2)
C4 0.040(3) 0.033(3) 0.028(2) -0.007(2) 0.009(2) 0.001(2)
C5 0.045(3) 0.035(3) 0.032(3) -0.012(2) 0.005(2) -0.010(2)
C6 0.023(2) 0.049(3) 0.026(2) -0.006(2) -0.0011(19) -0.011(2)
C7 0.022(2) 0.034(3) 0.021(2) -0.0027(19) 0.0014(18) -0.0047(19)
C8 0.023(2) 0.047(3) 0.033(3) -0.007(2) 0.006(2) 0.005(2)
C9 0.033(3) 0.120(6) 0.059(4) 0.005(4) 0.021(3) -0.006(3)
C10 0.039(3) 0.058(4) 0.051(3) -0.020(3) -0.001(3) 0.016(3)
C11 0.024(2) 0.045(3) 0.031(3) -0.009(2) -0.003(2) 0.002(2)
C12 0.042(3) 0.058(4) 0.057(4) 0.005(3) -0.003(3) 0.010(3)
C13 0.032(3) 0.076(4) 0.045(3) -0.012(3) 0.008(2) 0.006(3)
C14 0.029(2) 0.019(2) 0.019(2) 0.0020(17) -0.0003(18) -0.0019(18)
C15 0.028(2) 0.017(2) 0.021(2) 0.0037(17) 0.0025(18) -0.0013(18)
C16 0.025(2) 0.031(2) 0.023(2) 0.0038(19) 0.0015(18) -0.0045(19)
C17 0.042(3) 0.023(2) 0.024(2) -0.0028(19) 0.002(2) -0.012(2)
C18 0.039(3) 0.025(3) 0.028(2) -0.0029(19) 0.008(2) -0.001(2)
C19 0.029(2) 0.023(2) 0.025(2) 0.0036(18) 0.0061(19) 0.0018(19)
C20 0.029(2) 0.031(3) 0.028(2) -0.004(2) 0.003(2) 0.000(2)
C21 0.038(3) 0.074(4) 0.040(3) -0.007(3) 0.005(2) 0.022(3)
C22 0.051(3) 0.051(3) 0.031(3) -0.005(2) 0.016(2) 0.002(3)
C23 0.028(3) 0.041(3) 0.043(3) -0.009(2) 0.006(2) 0.003(2)
C24 0.034(3) 0.058(4) 0.063(4) -0.013(3) 0.021(3) -0.006(3)
C25 0.043(3) 0.064(4) 0.092(5) 0.014(4) 0.008(3) 0.024(3)
C26 0.023(2) 0.031(3) 0.028(2) 0.0023(19) 0.0073(19) -0.0017(19)
C27 0.045(3) 0.044(3) 0.053(3) -0.002(3) 0.027(3) -0.003(2)
C28 0.040(3) 0.065(4) 0.074(4) 0.008(3) 0.033(3) -0.002(3)
C29 0.037(3) 0.057(4) 0.063(4) 0.009(3) 0.017(3) -0.013(3)
C30 0.041(3) 0.042(3) 0.056(3) 0.006(3) 0.007(3) -0.012(2)
C31 0.033(3) 0.026(3) 0.031(2) 0.0031(19) 0.009(2) -0.003(2)
C32 0.025(2) 0.031(2) 0.018(2) 0.0026(18) 0.0005(18) -0.0033(19)
C33 0.037(3) 0.031(3) 0.026(2) -0.002(2) 0.001(2) 0.004(2)
C34 0.035(3) 0.034(3) 0.036(3) 0.007(2) 0.001(2) 0.008(2)
C35 0.034(3) 0.044(3) 0.029(3) 0.006(2) -0.009(2) -0.001(2)
C36 0.046(3) 0.039(3) 0.022(2) -0.002(2) -0.004(2) -0.004(2)
C37 0.037(3) 0.030(3) 0.020(2) 0.0027(18) 0.0010(19) 0.004(2)

loop_
_atom_type_symbol
_atom_type_description
_atom_type_scat_dispersion_real
_atom_type_scat_dispersion_imag
_atom_type_scat_source
C C 0.0033 0.0016 'International Tables Vol C Tables 4.2.6.8 and 6.1.1.4'
H H 0.0000 0.0000 'International Tables Vol C Tables 4.2.6.8 and 6.1.1.4'
N N 0.0061 0.0033 'International Tables Vol C Tables 4.2.6.8 and 6.1.1.4'
Cl Cl 0.1484 0.1585 'International Tables Vol C Tables 4.2.6.8 and 6.1.1.4'
Ge Ge 0.1547 1.8001 'International Tables Vol C Tables 4.2.6.8 and 6.1.1.4'

loop_
_geom_angle_atom_site_label_1
_geom_angle_atom_site_label_2
_geom_angle_atom_site_label_3
_geom_angle
_geom_angle_site_symmetry_1
_geom_angle_site_symmetry_3
_geom_angle_publ_flag
N1 Ge1 N2 65.76(13) . . ?
N1 Ge1 Cl1 102.01(13) . . ?
N2 Ge1 Cl1 99.84(12) . . ?
C1 N1 C2 129.1(3) . . ?
C1 N1 Ge1 93.3(2) . . ?
C2 N1 Ge1 125.2(2) . . ?
N2 C1 N3 127.1(3) . . ?
N2 C1 N1 106.6(3) . . ?
N3 C1 N1 126.2(4) . . ?
C1 N2 C14 131.5(3) . . ?
C1 N2 Ge1 93.5(2) . . ?
C14 N2 Ge1 134.2(3) . . ?
C3 C2 C7 121.4(4) . . ?
C3 C2 N1 121.7(4) . . ?
C7 C2 N1 116.5(4) . . ?
C1 N3 C32 118.3(3) . . ?
C1 N3 C26 118.4(3) . . ?
C32 N3 C26 123.2(3) . . ?
C4 C3 C2 117.7(4) . . ?
C4 C3 C8 119.1(4) . . ?
C2 C3 C8 123.2(4) . . ?
C3 C4 C5 121.7(4) . . ?
C6 C5 C4 119.8(4) . . ?
C5 C6 C7 121.4(4) . . ?
C6 C7 C2 118.0(4) . . ?
C6 C7 C11 120.1(4) . . ?
C2 C7 C11 121.9(4) . . ?
C3 C8 C9 110.4(4) . . ?
C3 C8 C10 113.3(4) . . ?
C9 C8 C10 108.2(4) . . ?
C7 C11 C13 112.9(4) . . ?
C7 C11 C12 109.5(4) . . ?
C13 C11 C12 110.9(4) . . ?
C15 C14 C19 120.6(4) . . ?
C15 C14 N2 118.3(4) . . ?
C19 C14 N2 120.9(4) . . ?
C16 C15 C14 118.6(4) . . ?
C16 C15 C20 119.5(4) . . ?
C14 C15 C20 121.7(4) . . ?
C17 C16 C15 121.2(4) . . ?
C18 C17 C16 119.5(4) . . ?
C17 C18 C19 122.0(4) . . ?
C18 C19 C14 117.9(4) . . ?
C18 C19 C23 118.3(4) . . ?
C14 C19 C23 123.8(4) . . ?
C15 C20 C22 109.9(4) . . ?
C15 C20 C21 113.6(4) . . ?
C22 C20 C21 110.2(4) . . ?
C24 C23 C19 112.6(4) . . ?
C24 C23 C25 109.6(4) . . ?
C19 C23 C25 109.0(4) . . ?
N3 C26 C31 117.2(3) . . ?
N3 C26 C27 112.8(4) . . ?
C31 C26 C27 109.2(4) . . ?
C26 C27 C28 110.2(4) . . ?
C29 C28 C27 110.7(4) . . ?
C30 C29 C28 110.7(4) . . ?
C29 C30 C31 111.3(4) . . ?
C26 C31 C30 110.6(4) . . ?
N3 C32 C33 113.9(3) . . ?
N3 C32 C37 116.3(3) . . ?
C33 C32 C37 109.7(3) . . ?
C32 C33 C34 110.0(4) . . ?
C35 C34 C33 110.6(4) . . ?
C36 C35 C34 111.4(4) . . ?
C35 C36 C37 111.8(4) . . ?
C32 C37 C36 109.5(4) . . ?

loop_
_geom_bond_atom_site_label_1
_geom_bond_atom_site_label_2
_geom_bond_distance
_geom_bond_site_symmetry_2
_geom_bond_publ_flag
Ge1 N1 1.993(3) . ?
Ge1 N2 2.003(3) . ?
Ge1 Cl1 2.245(2) . ?
N1 C1 1.363(5) . ?
N1 C2 1.434(5) . ?
C1 N2 1.342(5) . ?
C1 N3 1.360(5) . ?
N2 C14 1.425(5) . ?
C2 C3 1.408(6) . ?
C2 C7 1.410(6) . ?
N3 C32 1.497(5) . ?
N3 C26 1.498(5) . ?
C3 C4 1.385(6) . ?
C3 C8 1.523(6) . ?
C4 C5 1.389(7) . ?
C5 C6 1.373(7) . ?
C6 C7 1.390(6) . ?
C7 C11 1.509(6) . ?
C8 C9 1.525(7) . ?
C8 C10 1.540(7) . ?
C11 C13 1.528(7) . ?
C11 C12 1.538(7) . ?
C14 C15 1.404(6) . ?
C14 C19 1.413(6) . ?
C15 C16 1.392(6) . ?
C15 C20 1.520(6) . ?
C16 C17 1.381(6) . ?
C17 C18 1.375(6) . ?
C18 C19 1.390(6) . ?
C19 C23 1.531(6) . ?
C20 C22 1.523(6) . ?
C20 C21 1.524(6) . ?
C23 C24 1.520(7) . ?
C23 C25 1.545(7) . ?
C26 C31 1.525(6) . ?
C26 C27 1.526(6) . ?
C27 C28 1.546(7) . ?
C28 C29 1.531(8) . ?
C29 C30 1.504(7) . ?
C30 C31 1.529(6) . ?
C32 C33 1.521(6) . ?
C32 C37 1.535(6) . ?
C33 C34 1.538(6) . ?
C34 C35 1.524(7) . ?
C35 C36 1.511(7) . ?
C36 C37 1.536(6) . ?
